data_7120636
loop_
_publ_author_name
'Wr\'obel, Zbigniew'
'Pietrzak, Tomasz'
'Justyniak, Iwona'
'Lewinski, Janusz'

_publ_section_title
;
 Oxygenation of RZn(N,O)-type complexes as an efficient route to zinc
 alkoxides not accessible via classical alcoholysis path
;
_journal_name_full 'Chem. Commun.'
_journal_paper_doi 10.1039/C7CC05818G
_journal_year 2017
_chemical_formula_sum 'C30 H45 N3 O9 Zn3'
_chemical_formula_weight 787.80
_space_group_crystal_system triclinic
_space_group_IT_number 2
_space_group_name_Hall '-P 1'
_space_group_name_H-M_alt 'P -1'
_symmetry_space_group_name_Hall '-P 1'
_symmetry_space_group_name_H-M 'P -1'
_atom_sites_solution_hydrogens geom
_audit_creation_method SHELXL-2016/6
_audit_update_record
;
2017-06-11 deposited with the CCDC.
2017-09-12 downloaded from the CCDC.
;
_cell_angle_alpha 95.4520(10)
_cell_angle_beta 92.720(2)
_cell_angle_gamma 101.483(2)
_cell_formula_units_Z 2
_cell_length_a 9.5290(2)
_cell_length_b 11.4430(3)
_cell_length_c 16.9590(5)
_cell_measurement_reflns_used 7532
_cell_measurement_temperature 100(2)
_cell_measurement_theta_max 27.485
_cell_measurement_theta_min 0.998
_cell_volume 1799.82(8)
_computing_cell_refinement 'Denzo & Scalepak (Otwinowski, Minor, 1997)'
_computing_data_collection 'Collect (Nonius B.V. 1998)'
_computing_data_reduction 'Denzo & Scalepak (Otwinowski, Minor, 1997)'
_computing_structure_refinement 'SHELXL-2016/6 (Sheldrick, 2016)'
_computing_structure_solution 'SHELXS-97 (Sheldrick, 1990)'
_diffrn_ambient_temperature 100(2)
_diffrn_measured_fraction_theta_full 0.993
_diffrn_measured_fraction_theta_max 0.989
_diffrn_measurement_device_type 'Nonius Kappa-CCD'
_diffrn_measurement_method 'area detector \w scans'
_diffrn_radiation_source 'fine-focus sealed tube'
_diffrn_radiation_type MoK\a
_diffrn_radiation_wavelength 0.71073
_diffrn_reflns_av_R_equivalents 0.0310
_diffrn_reflns_av_unetI/netI 0.0393
_diffrn_reflns_Laue_measured_fraction_full 0.993
_diffrn_reflns_Laue_measured_fraction_max 0.989
_diffrn_reflns_limit_h_max 12
_diffrn_reflns_limit_h_min -12
_diffrn_reflns_limit_k_max 14
_diffrn_reflns_limit_k_min -14
_diffrn_reflns_limit_l_max 22
_diffrn_reflns_limit_l_min -21
_diffrn_reflns_number 14727
_diffrn_reflns_point_group_measured_fraction_full 0.993
_diffrn_reflns_point_group_measured_fraction_max 0.989
_diffrn_reflns_theta_full 25.242
_diffrn_reflns_theta_max 27.503
_diffrn_reflns_theta_min 1.826
_exptl_absorpt_coefficient_mu 2.034
_exptl_absorpt_correction_T_max 0.783
_exptl_absorpt_correction_T_min 0.590
_exptl_absorpt_correction_type multi-scan
_exptl_absorpt_process_details 'Scalepak (Otwinowski, Minor, 1997)'
_exptl_crystal_colour colorless
_exptl_crystal_density_diffrn 1.454
_exptl_crystal_description plate
_exptl_crystal_F_000 816
_exptl_crystal_size_max 0.34
_exptl_crystal_size_mid 0.22
_exptl_crystal_size_min 0.12
_refine_diff_density_max 0.740
_refine_diff_density_min -0.584
_refine_diff_density_rms 0.087
_refine_ls_extinction_method none
_refine_ls_goodness_of_fit_ref 1.089
_refine_ls_hydrogen_treatment constr
_refine_ls_matrix_type full
_refine_ls_number_parameters 418
_refine_ls_number_reflns 8178
_refine_ls_number_restraints 0
_refine_ls_restrained_S_all 1.089
_refine_ls_R_factor_all 0.0549
_refine_ls_R_factor_gt 0.0420
_refine_ls_shift/su_max 0.001
_refine_ls_shift/su_mean 0.000
_refine_ls_structure_factor_coef Fsqd
_refine_ls_weighting_details 'w=1/[\s^2^(Fo^2^)+4.2709P] where P=(Fo^2^+2Fc^2^)/3'
_refine_ls_weighting_scheme calc
_refine_ls_wR_factor_gt 0.0777
_refine_ls_wR_factor_ref 0.0822
_reflns_Friedel_coverage 0.000
_reflns_number_gt 6932
_reflns_number_total 8178
_reflns_threshold_expression 'I > 2\s(I)'
_cod_data_source_file c7cc05818g2.cif
_cod_data_source_block shelx_comp2
_cod_database_code 7120636
_shelx_shelxl_version_number 2016/6
_shelx_space_group_comment
;
The symmetry employed for this shelxl refinement is uniquely defined
by the following loop, which should always be used as a source of
symmetry information in preference to the above space-group names.
They are only intended as comments.
;

loop_
_space_group_symop_operation_xyz
'x, y, z'
'-x, -y, -z'

loop_
_atom_site_label
_atom_site_type_symbol
_atom_site_fract_x
_atom_site_fract_y
_atom_site_fract_z
_atom_site_U_iso_or_equiv
_atom_site_adp_type
_atom_site_occupancy
_atom_site_site_symmetry_order
_atom_site_calc_flag
_atom_site_refinement_flags_posn
_atom_site_refinement_flags_adp
C1 C -0.1194(3) 0.7705(3) 0.35645(18) 0.0235(6) Uani 1 1 d . .
C2 C -0.2432(3) 0.7845(3) 0.3010(2) 0.0322(8) Uani 1 1 d . .
H2A H -0.212145 0.852686 0.270605 0.048 Uiso 1 1 calc R U
H2B H -0.323449 0.798663 0.332099 0.048 Uiso 1 1 calc R U
H2C H -0.274142 0.711232 0.264369 0.048 Uiso 1 1 calc R U
C3 C -0.1621(4) 0.6643(3) 0.4038(2) 0.0377(9) Uani 1 1 d . .
H3A H -0.193913 0.590975 0.367335 0.057 Uiso 1 1 calc R U
H3B H -0.240510 0.677236 0.436763 0.057 Uiso 1 1 calc R U
H3C H -0.079438 0.656053 0.437932 0.057 Uiso 1 1 calc R U
C4 C -0.0677(4) 0.8861(3) 0.4111(2) 0.0366(8) Uani 1 1 d . .
H4A H 0.008067 0.875379 0.449234 0.055 Uiso 1 1 calc R U
H4B H -0.148111 0.906139 0.439774 0.055 Uiso 1 1 calc R U
H4C H -0.029761 0.951218 0.379493 0.055 Uiso 1 1 calc R U
C5 C 0.3709(3) 1.0330(3) 0.33005(17) 0.0199(6) Uani 1 1 d . .
C6 C 0.4034(4) 1.0305(3) 0.4179(2) 0.0369(8) Uani 1 1 d . .
H6A H 0.316030 1.032248 0.445905 0.055 Uiso 1 1 calc R U
H6B H 0.477687 1.100592 0.438137 0.055 Uiso 1 1 calc R U
H6C H 0.437416 0.957141 0.426696 0.055 Uiso 1 1 calc R U
C7 C 0.3163(4) 1.1457(3) 0.3162(2) 0.0370(8) Uani 1 1 d . .
H7A H 0.298504 1.148411 0.259047 0.056 Uiso 1 1 calc R U
H7B H 0.388208 1.216418 0.338083 0.056 Uiso 1 1 calc R U
H7C H 0.226734 1.145122 0.342443 0.056 Uiso 1 1 calc R U
C8 C 0.5032(3) 1.0268(4) 0.2846(2) 0.0373(8) Uani 1 1 d . .
H8A H 0.533873 0.951465 0.291889 0.056 Uiso 1 1 calc R U
H8B H 0.580686 1.094605 0.304501 0.056 Uiso 1 1 calc R U
H8C H 0.480375 1.030161 0.227987 0.056 Uiso 1 1 calc R U
C9 C 0.2064(3) 0.6747(3) 0.09985(17) 0.0207(6) Uani 1 1 d . .
C10 C 0.3668(3) 0.7275(3) 0.1110(2) 0.0290(7) Uani 1 1 d . .
H10A H 0.383475 0.814101 0.107529 0.043 Uiso 1 1 calc R U
H10B H 0.416336 0.689826 0.069354 0.043 Uiso 1 1 calc R U
H10C H 0.403916 0.712436 0.163112 0.043 Uiso 1 1 calc R U
C11 C 0.1409(4) 0.7035(3) 0.02242(19) 0.0350(8) Uani 1 1 d . .
H11A H 0.037662 0.669526 0.017717 0.053 Uiso 1 1 calc R U
H11B H 0.186334 0.668953 -0.022273 0.053 Uiso 1 1 calc R U
H11C H 0.156613 0.790721 0.021865 0.053 Uiso 1 1 calc R U
C12 C 0.1804(3) 0.5398(3) 0.1023(2) 0.0282(7) Uani 1 1 d . .
H12A H 0.218504 0.522213 0.153516 0.042 Uiso 1 1 calc R U
H12B H 0.228844 0.503982 0.059392 0.042 Uiso 1 1 calc R U
H12C H 0.077088 0.506203 0.095437 0.042 Uiso 1 1 calc R U
C13 C -0.3183(3) 0.5528(3) 0.11626(19) 0.0302(7) Uani 1 1 d . .
H13 H -0.331793 0.622609 0.093281 0.036 Uiso 1 1 calc R U
C14 C -0.4165(4) 0.4439(3) 0.1079(2) 0.0353(8) Uani 1 1 d . .
H14 H -0.507037 0.426784 0.078612 0.042 Uiso 1 1 calc R U
C15 C -0.3585(3) 0.3656(3) 0.1496(2) 0.0317(8) Uani 1 1 d . .
H15 H -0.400823 0.284494 0.155078 0.038 Uiso 1 1 calc R U
C16 C -0.2244(3) 0.4297(3) 0.18248(18) 0.0237(6) Uani 1 1 d . .
C17 C -0.1097(3) 0.4013(3) 0.23012(18) 0.0245(6) Uani 1 1 d . .
C18 C -0.0052(4) 0.2596(3) 0.2895(2) 0.0363(8) Uani 1 1 d . .
H18A H 0.080020 0.277535 0.259115 0.054 Uiso 1 1 calc R U
H18B H -0.025533 0.174222 0.297248 0.054 Uiso 1 1 calc R U
H18C H 0.012234 0.307772 0.341272 0.054 Uiso 1 1 calc R U
C19 C 0.2268(3) 0.7684(3) 0.53868(18) 0.0266(7) Uani 1 1 d . .
H19 H 0.177804 0.826822 0.561014 0.032 Uiso 1 1 calc R U
C20 C 0.2896(3) 0.6923(3) 0.58210(19) 0.0276(7) Uani 1 1 d . .
H20 H 0.290306 0.689159 0.637894 0.033 Uiso 1 1 calc R U
C21 C 0.3507(3) 0.6221(3) 0.52801(18) 0.0251(6) Uani 1 1 d . .
H21 H 0.402502 0.562175 0.539374 0.030 Uiso 1 1 calc R U
C22 C 0.3208(3) 0.6572(3) 0.45375(17) 0.0202(6) Uani 1 1 d . .
C23 C 0.3490(3) 0.6169(3) 0.37477(18) 0.0208(6) Uani 1 1 d . .
C24 C 0.4501(4) 0.4861(3) 0.28900(19) 0.0299(7) Uani 1 1 d . .
H24A H 0.359187 0.446702 0.259749 0.045 Uiso 1 1 calc R U
H24B H 0.513213 0.428422 0.291773 0.045 Uiso 1 1 calc R U
H24C H 0.496510 0.553603 0.261617 0.045 Uiso 1 1 calc R U
C25 C 0.3597(3) 1.0646(3) 0.07604(18) 0.0264(7) Uani 1 1 d . .
H25 H 0.449974 1.041206 0.078218 0.032 Uiso 1 1 calc R U
C26 C 0.3278(4) 1.1551(3) 0.0339(2) 0.0314(7) Uani 1 1 d . .
H26 H 0.391054 1.204056 0.003052 0.038 Uiso 1 1 calc R U
C27 C 0.1857(4) 1.1608(3) 0.0453(2) 0.0317(7) Uani 1 1 d . .
H27 H 0.132641 1.213640 0.023675 0.038 Uiso 1 1 calc R U
C28 C 0.1370(3) 1.0734(3) 0.09492(17) 0.0197(6) Uani 1 1 d . .
C29 C 0.0032(3) 1.0339(3) 0.12862(18) 0.0210(6) Uani 1 1 d . .
C30 C -0.2387(3) 1.0460(3) 0.1395(2) 0.0322(8) Uani 1 1 d . .
H30A H -0.272160 0.960212 0.122817 0.048 Uiso 1 1 calc R U
H30B H -0.308685 1.090364 0.119792 0.048 Uiso 1 1 calc R U
H30C H -0.228024 1.059387 0.197652 0.048 Uiso 1 1 calc R U
O1 O -0.0018(2) 0.75100(18) 0.30934(12) 0.0190(4) Uani 1 1 d . .
O2 O 0.2597(2) 0.93085(18) 0.30097(12) 0.0216(4) Uani 1 1 d . .
O3 O 0.1385(2) 0.72762(18) 0.16494(11) 0.0191(4) Uani 1 1 d . .
O4 O 0.0006(2) 0.47608(19) 0.25337(12) 0.0242(5) Uani 1 1 d . .
O5 O -0.1260(2) 0.2878(2) 0.24670(14) 0.0302(5) Uani 1 1 d . .
O6 O 0.3076(2) 0.66055(18) 0.31561(12) 0.0205(4) Uani 1 1 d . .
O7 O 0.4225(2) 0.5295(2) 0.36848(13) 0.0274(5) Uani 1 1 d . .
O8 O -0.0137(2) 0.95542(18) 0.17571(12) 0.0201(4) Uani 1 1 d . .
O9 O -0.1015(2) 1.0876(2) 0.10759(14) 0.0288(5) Uani 1 1 d . .
Zn1 Zn -0.02153(4) 0.64130(3) 0.21401(2) 0.02090(8) Uani 1 1 d . .
Zn2 Zn 0.19434(4) 0.79305(3) 0.35608(2) 0.01888(8) Uani 1 1 d . .
Zn3 Zn 0.18231(3) 0.89965(3) 0.19166(2) 0.01835(8) Uani 1 1 d . .
N1 N -0.2010(3) 0.5449(2) 0.16175(15) 0.0230(5) Uani 1 1 d . .
N2 N 0.2453(3) 0.7475(2) 0.46063(14) 0.0216(5) Uani 1 1 d . .
N3 N 0.2443(3) 1.0141(2) 0.11362(15) 0.0214(5) Uani 1 1 d . .

loop_
_atom_site_aniso_label
_atom_site_aniso_U_11
_atom_site_aniso_U_22
_atom_site_aniso_U_33
_atom_site_aniso_U_23
_atom_site_aniso_U_13
_atom_site_aniso_U_12
C1 0.0222(14) 0.0239(15) 0.0252(16) 0.0026(12) 0.0098(12) 0.0048(12)
C2 0.0223(15) 0.0380(19) 0.0387(19) -0.0008(16) 0.0071(14) 0.0131(14)
C3 0.041(2) 0.038(2) 0.040(2) 0.0138(16) 0.0219(17) 0.0118(16)
C4 0.0344(19) 0.035(2) 0.041(2) -0.0071(16) 0.0083(16) 0.0127(15)
C5 0.0192(14) 0.0204(15) 0.0202(14) 0.0029(12) -0.0002(11) 0.0041(11)
C6 0.043(2) 0.037(2) 0.0228(17) 0.0057(15) -0.0059(15) -0.0087(16)
C7 0.043(2) 0.0237(17) 0.044(2) 0.0051(15) -0.0077(17) 0.0072(15)
C8 0.0214(16) 0.054(2) 0.0341(19) -0.0013(17) -0.0001(14) 0.0063(15)
C9 0.0214(14) 0.0299(16) 0.0131(13) 0.0023(12) 0.0049(11) 0.0098(12)
C10 0.0206(15) 0.0362(19) 0.0328(18) 0.0056(15) 0.0064(13) 0.0102(13)
C11 0.042(2) 0.049(2) 0.0185(16) 0.0018(15) 0.0005(14) 0.0228(17)
C12 0.0298(16) 0.0290(17) 0.0275(17) -0.0006(14) 0.0093(13) 0.0104(14)
C13 0.0245(16) 0.044(2) 0.0238(16) -0.0001(15) 0.0002(13) 0.0140(14)
C14 0.0232(16) 0.047(2) 0.0319(18) -0.0119(16) 0.0019(14) 0.0050(15)
C15 0.0218(15) 0.0348(19) 0.0341(18) -0.0120(15) 0.0064(14) 0.0014(14)
C16 0.0218(14) 0.0275(16) 0.0204(15) -0.0038(12) 0.0071(12) 0.0032(12)
C17 0.0300(16) 0.0253(16) 0.0203(15) 0.0022(12) 0.0134(13) 0.0083(13)
C18 0.0372(19) 0.0317(19) 0.044(2) 0.0113(16) 0.0028(16) 0.0133(15)
C19 0.0318(16) 0.0271(17) 0.0213(15) 0.0006(13) 0.0027(13) 0.0081(13)
C20 0.0319(17) 0.0335(18) 0.0181(15) 0.0092(13) 0.0026(13) 0.0054(14)
C21 0.0314(16) 0.0269(16) 0.0189(15) 0.0085(13) 0.0007(12) 0.0080(13)
C22 0.0241(14) 0.0205(15) 0.0173(14) 0.0066(11) 0.0026(11) 0.0051(12)
C23 0.0186(13) 0.0218(15) 0.0236(15) 0.0059(12) 0.0013(11) 0.0065(11)
C24 0.0384(18) 0.0323(18) 0.0234(16) 0.0042(14) 0.0088(14) 0.0155(15)
C25 0.0158(14) 0.0392(19) 0.0239(16) 0.0096(14) 0.0039(12) 0.0015(13)
C26 0.0278(16) 0.0329(18) 0.0327(18) 0.0135(15) 0.0082(14) -0.0018(14)
C27 0.0348(18) 0.0273(17) 0.0373(19) 0.0180(15) 0.0071(15) 0.0086(14)
C28 0.0192(13) 0.0235(15) 0.0174(14) 0.0071(12) -0.0002(11) 0.0052(11)
C29 0.0203(14) 0.0238(15) 0.0200(14) 0.0025(12) 0.0001(11) 0.0070(12)
C30 0.0167(14) 0.040(2) 0.043(2) 0.0082(16) 0.0029(14) 0.0119(14)
O1 0.0173(9) 0.0213(10) 0.0193(10) 0.0011(8) 0.0060(8) 0.0057(8)
O2 0.0245(10) 0.0202(11) 0.0184(10) 0.0060(8) -0.0028(8) -0.0002(8)
O3 0.0192(10) 0.0238(11) 0.0152(10) 0.0004(8) 0.0051(8) 0.0063(8)
O4 0.0248(11) 0.0251(11) 0.0226(11) 0.0019(9) 0.0007(9) 0.0055(9)
O5 0.0348(12) 0.0240(12) 0.0327(13) 0.0026(10) 0.0085(10) 0.0068(10)
O6 0.0231(10) 0.0251(11) 0.0158(10) 0.0060(8) 0.0018(8) 0.0094(8)
O7 0.0357(12) 0.0332(13) 0.0197(11) 0.0073(9) 0.0051(9) 0.0194(10)
O8 0.0172(9) 0.0258(11) 0.0191(10) 0.0056(8) 0.0026(8) 0.0071(8)
O9 0.0220(11) 0.0349(13) 0.0347(13) 0.0123(10) 0.0033(9) 0.0138(10)
Zn1 0.01913(16) 0.02329(18) 0.01985(17) 0.00014(14) 0.00383(13) 0.00375(13)
Zn2 0.02192(17) 0.02010(17) 0.01596(16) 0.00551(13) 0.00135(13) 0.00584(13)
Zn3 0.01753(16) 0.02299(18) 0.01592(16) 0.00597(13) 0.00072(12) 0.00578(13)
N1 0.0200(12) 0.0304(14) 0.0187(12) 0.0022(11) 0.0012(10) 0.0056(11)
N2 0.0286(13) 0.0202(13) 0.0177(12) 0.0051(10) 0.0039(10) 0.0069(10)
N3 0.0174(11) 0.0282(14) 0.0196(12) 0.0078(11) 0.0015(10) 0.0046(10)

loop_
_atom_type_symbol
_atom_type_description
_atom_type_scat_dispersion_real
_atom_type_scat_dispersion_imag
_atom_type_scat_source
C C 0.0033 0.0016 'International Tables Vol C Tables 4.2.6.8 and 6.1.1.4'
H H 0.0000 0.0000 'International Tables Vol C Tables 4.2.6.8 and 6.1.1.4'
O O 0.0106 0.0060 'International Tables Vol C Tables 4.2.6.8 and 6.1.1.4'
Zn Zn 0.2839 1.4301 'International Tables Vol C Tables 4.2.6.8 and 6.1.1.4'
N N 0.0061 0.0033 'International Tables Vol C Tables 4.2.6.8 and 6.1.1.4'

loop_
_geom_angle_atom_site_label_1
_geom_angle_atom_site_label_2
_geom_angle_atom_site_label_3
_geom_angle
O1 C1 C2 108.5(2)
O1 C1 C3 108.8(2)
C2 C1 C3 111.3(3)
O1 C1 C4 107.6(2)
C2 C1 C4 109.4(3)
C3 C1 C4 111.1(3)
C1 C2 H2A 109.5
C1 C2 H2B 109.5
H2A C2 H2B 109.5
C1 C2 H2C 109.5
H2A C2 H2C 109.5
H2B C2 H2C 109.5
C1 C3 H3A 109.5
C1 C3 H3B 109.5
H3A C3 H3B 109.5
C1 C3 H3C 109.5
H3A C3 H3C 109.5
H3B C3 H3C 109.5
C1 C4 H4A 109.5
C1 C4 H4B 109.5
H4A C4 H4B 109.5
C1 C4 H4C 109.5
H4A C4 H4C 109.5
H4B C4 H4C 109.5
O2 C5 C6 109.2(2)
O2 C5 C7 108.1(2)
C6 C5 C7 109.7(3)
O2 C5 C8 108.4(2)
C6 C5 C8 110.8(3)
C7 C5 C8 110.6(3)
C5 C6 H6A 109.5
C5 C6 H6B 109.5
H6A C6 H6B 109.5
C5 C6 H6C 109.5
H6A C6 H6C 109.5
H6B C6 H6C 109.5
C5 C7 H7A 109.5
C5 C7 H7B 109.5
H7A C7 H7B 109.5
C5 C7 H7C 109.5
H7A C7 H7C 109.5
H7B C7 H7C 109.5
C5 C8 H8A 109.5
C5 C8 H8B 109.5
H8A C8 H8B 109.5
C5 C8 H8C 109.5
H8A C8 H8C 109.5
H8B C8 H8C 109.5
O3 C9 C12 109.2(2)
O3 C9 C11 108.4(2)
C12 C9 C11 110.1(3)
O3 C9 C10 107.7(2)
C12 C9 C10 109.7(3)
C11 C9 C10 111.7(3)
C9 C10 H10A 109.5
C9 C10 H10B 109.5
H10A C10 H10B 109.5
C9 C10 H10C 109.5
H10A C10 H10C 109.5
H10B C10 H10C 109.5
C9 C11 H11A 109.5
C9 C11 H11B 109.5
H11A C11 H11B 109.5
C9 C11 H11C 109.5
H11A C11 H11C 109.5
H11B C11 H11C 109.5
C9 C12 H12A 109.5
C9 C12 H12B 109.5
H12A C12 H12B 109.5
C9 C12 H12C 109.5
H12A C12 H12C 109.5
H12B C12 H12C 109.5
N1 C13 C14 110.3(3)
N1 C13 H13 124.9
C14 C13 H13 124.9
C15 C14 C13 107.5(3)
C15 C14 H14 126.2
C13 C14 H14 126.2
C14 C15 C16 106.0(3)
C14 C15 H15 127.0
C16 C15 H15 127.0
N1 C16 C15 109.9(3)
N1 C16 C17 115.3(3)
C15 C16 C17 134.7(3)
O4 C17 O5 121.0(3)
O4 C17 C16 122.6(3)
O5 C17 C16 116.4(3)
O5 C18 H18A 109.5
O5 C18 H18B 109.5
H18A C18 H18B 109.5
O5 C18 H18C 109.5
H18A C18 H18C 109.5
H18B C18 H18C 109.5
N2 C19 C20 110.7(3)
N2 C19 H19 124.7
C20 C19 H19 124.7
C21 C20 C19 106.7(3)
C21 C20 H20 126.7
C19 C20 H20 126.7
C20 C21 C22 106.2(3)
C20 C21 H21 126.9
C22 C21 H21 126.9
N2 C22 C21 110.4(3)
N2 C22 C23 115.9(3)
C21 C22 C23 133.6(3)
O6 C23 O7 122.0(3)
O6 C23 C22 122.3(3)
O7 C23 C22 115.7(3)
O7 C24 H24A 109.5
O7 C24 H24B 109.5
H24A C24 H24B 109.5
O7 C24 H24C 109.5
H24A C24 H24C 109.5
H24B C24 H24C 109.5
N3 C25 C26 110.5(3)
N3 C25 H25 124.8
C26 C25 H25 124.8
C25 C26 C27 107.1(3)
C25 C26 H26 126.4
C27 C26 H26 126.4
C26 C27 C28 106.0(3)
C26 C27 H27 127.0
C28 C27 H27 127.0
N3 C28 C27 110.2(3)
N3 C28 C29 115.7(3)
C27 C28 C29 134.0(3)
O8 C29 O9 122.1(3)
O8 C29 C28 122.5(3)
O9 C29 C28 115.4(3)
O9 C30 H30A 109.5
O9 C30 H30B 109.5
H30A C30 H30B 109.5
O9 C30 H30C 109.5
H30A C30 H30C 109.5
H30B C30 H30C 109.5
C1 O1 Zn1 124.54(17)
C1 O1 Zn2 120.10(17)
Zn1 O1 Zn2 112.47(9)
C5 O2 Zn2 125.97(17)
C5 O2 Zn3 123.29(17)
Zn2 O2 Zn3 109.70(10)
C9 O3 Zn1 123.30(17)
C9 O3 Zn3 119.63(17)
Zn1 O3 Zn3 115.93(9)
C17 O4 Zn1 107.7(2)
C17 O5 C18 115.3(3)
C23 O6 Zn2 107.61(18)
C23 O7 C24 116.6(2)
C29 O8 Zn3 107.84(17)
C29 O9 C30 115.9(2)
O3 Zn1 O1 96.20(8)
O3 Zn1 N1 127.67(10)
O1 Zn1 N1 126.63(9)
O3 Zn1 O4 116.78(8)
O1 Zn1 O4 104.93(8)
N1 Zn1 O4 82.92(10)
O2 Zn2 O1 97.99(8)
O2 Zn2 N2 133.77(10)
O1 Zn2 N2 121.50(10)
O2 Zn2 O6 107.08(8)
O1 Zn2 O6 109.48(8)
N2 Zn2 O6 83.04(9)
O2 Zn2 Zn3 35.30(6)
O1 Zn2 Zn3 71.04(6)
N2 Zn2 Zn3 167.34(8)
O6 Zn2 Zn3 94.64(5)
O3 Zn3 O2 107.37(8)
O3 Zn3 N3 123.10(9)
O2 Zn3 N3 121.07(10)
O3 Zn3 O8 105.71(8)
O2 Zn3 O8 112.23(8)
N3 Zn3 O8 83.01(9)
O3 Zn3 Zn2 75.18(6)
O2 Zn3 Zn2 35.00(6)
N3 Zn3 Zn2 155.54(7)
O8 Zn3 Zn2 109.05(6)
C13 N1 C16 106.3(3)
C13 N1 Zn1 142.4(2)
C16 N1 Zn1 111.1(2)
C19 N2 C22 106.0(3)
C19 N2 Zn2 142.8(2)
C22 N2 Zn2 111.05(19)
C25 N3 C28 106.1(2)
C25 N3 Zn3 142.8(2)
C28 N3 Zn3 110.67(18)

loop_
_geom_bond_atom_site_label_1
_geom_bond_atom_site_label_2
_geom_bond_distance
C1 O1 1.447(3)
C1 C2 1.518(4)
C1 C3 1.519(4)
C1 C4 1.522(4)
C2 H2A 0.9800
C2 H2B 0.9800
C2 H2C 0.9800
C3 H3A 0.9800
C3 H3B 0.9800
C3 H3C 0.9800
C4 H4A 0.9800
C4 H4B 0.9800
C4 H4C 0.9800
C5 O2 1.443(3)
C5 C6 1.512(4)
C5 C7 1.518(4)
C5 C8 1.519(4)
C6 H6A 0.9800
C6 H6B 0.9800
C6 H6C 0.9800
C7 H7A 0.9800
C7 H7B 0.9800
C7 H7C 0.9800
C8 H8A 0.9800
C8 H8B 0.9800
C8 H8C 0.9800
C9 O3 1.449(3)
C9 C12 1.518(4)
C9 C11 1.519(4)
C9 C10 1.524(4)
C10 H10A 0.9800
C10 H10B 0.9800
C10 H10C 0.9800
C11 H11A 0.9800
C11 H11B 0.9800
C11 H11C 0.9800
C12 H12A 0.9800
C12 H12B 0.9800
C12 H12C 0.9800
C13 N1 1.350(4)
C13 C14 1.392(5)
C13 H13 0.9500
C14 C15 1.375(5)
C14 H14 0.9500
C15 C16 1.402(4)
C15 H15 0.9500
C16 N1 1.375(4)
C16 C17 1.435(4)
C17 O4 1.237(4)
C17 O5 1.335(4)
C18 O5 1.438(4)
C18 H18A 0.9800
C18 H18B 0.9800
C18 H18C 0.9800
C19 N2 1.348(4)
C19 C20 1.394(4)
C19 H19 0.9500
C20 C21 1.386(4)
C20 H20 0.9500
C21 C22 1.391(4)
C21 H21 0.9500
C22 N2 1.372(4)
C22 C23 1.430(4)
C23 O6 1.244(3)
C23 O7 1.329(3)
C24 O7 1.446(4)
C24 H24A 0.9800
C24 H24B 0.9800
C24 H24C 0.9800
C25 N3 1.354(4)
C25 C26 1.387(5)
C25 H25 0.9500
C26 C27 1.390(5)
C26 H26 0.9500
C27 C28 1.391(4)
C27 H27 0.9500
C28 N3 1.376(4)
C28 C29 1.430(4)
C29 O8 1.249(4)
C29 O9 1.323(3)
C30 O9 1.449(4)
C30 H30A 0.9800
C30 H30B 0.9800
C30 H30C 0.9800
O1 Zn1 1.9277(19)
O1 Zn2 1.945(2)
O2 Zn2 1.921(2)
O2 Zn3 1.936(2)
O3 Zn1 1.9161(19)
O3 Zn3 1.934(2)
O4 Zn1 2.109(2)
O6 Zn2 2.111(2)
O8 Zn3 2.1043(19)
Zn1 N1 1.961(3)
Zn2 N2 1.961(2)
Zn2 Zn3 3.1540(5)
Zn3 N3 1.978(2)
